data_2207166
loop_
_publ_author_name
'Yan, Fan-Yong'
'Liu Dong-Qing'
'Zeng Tao'
'Zhou, Ren-bing'
'Duan Xue-Min'

_publ_section_title
(<i>E</i>,<i>E</i>,<i>E</i>)-2-(2-{[3-(2,6-Dichlorophenyl)-1-methyl-<i>trans</i>-2-propenylidene]aminooxymethyl}phenyl)-2-methoxyimino-<i>N</i>-methylacetamide
_journal_coeditor_code BV6032
_journal_issue 11
_journal_name_full 'Acta Crystallographica Section E'
_journal_page_first o3621
_journal_page_last o3622
_journal_paper_doi 10.1107/S1600536805031028
_journal_volume 61
_journal_year 2005
_chemical_formula_iupac 'C21 H21 Cl2 N3 O3'
_chemical_formula_moiety 'C21 H21 Cl2 N3 O3'
_chemical_formula_sum 'C21 H21 Cl2 N3 O3'
_chemical_formula_weight 434.31
_chemical_melting_point 404
_chemical_name_systematic
;
(E,E,E)-2-(2-{[3-(2,6-Dichlorophenyl)-1-methyl-trans-2-
propenylidene]aminooxymethyl}phenyl)-2-methoxyimino-N-methylacetamide
;
_space_group_IT_number 14
_symmetry_cell_setting monoclinic
_symmetry_space_group_name_Hall '-P 2ybc'
_symmetry_space_group_name_H-M 'P 1 21/c 1'
_atom_sites_solution_hydrogens geom
_atom_sites_solution_primary direct
_atom_sites_solution_secondary difmap
_cell_angle_alpha 90.00
_cell_angle_beta 99.681(3)
_cell_angle_gamma 90.00
_cell_formula_units_Z 4
_cell_length_a 8.2864(14)
_cell_length_b 14.469(2)
_cell_length_c 17.703(3)
_cell_measurement_reflns_used 4514
_cell_measurement_temperature 294(2)
_cell_measurement_theta_max 26.26
_cell_measurement_theta_min 2.73
_cell_volume 2092.3(6)
_computing_cell_refinement SMART
_computing_data_collection 'SMART (Bruker, 1997)'
_computing_data_reduction 'SAINT (Bruker, 1997)'
_computing_molecular_graphics 'SHELXTL (Bruker, 1997)'
_computing_publication_material SHELXTL
_computing_structure_refinement 'SHELXL97 (Sheldrick, 1997)'
_computing_structure_solution 'SHELXS97 (Sheldrick, 1997)'
_diffrn_ambient_temperature 294(2)
_diffrn_measured_fraction_theta_full 0.998
_diffrn_measured_fraction_theta_max 0.998
_diffrn_measurement_device_type 'Bruker SMART CCD area-detector'
_diffrn_measurement_method '\f and \w'
_diffrn_radiation_monochromator graphite
_diffrn_radiation_source 'fine-focus sealed tube'
_diffrn_radiation_type MoK\a
_diffrn_radiation_wavelength 0.71073
_diffrn_reflns_av_R_equivalents 0.0223
_diffrn_reflns_av_sigmaI/netI 0.0274
_diffrn_reflns_limit_h_max 10
_diffrn_reflns_limit_h_min -8
_diffrn_reflns_limit_k_max 18
_diffrn_reflns_limit_k_min -18
_diffrn_reflns_limit_l_max 22
_diffrn_reflns_limit_l_min -14
_diffrn_reflns_number 11730
_diffrn_reflns_theta_full 26.45
_diffrn_reflns_theta_max 26.45
_diffrn_reflns_theta_min 1.83
_diffrn_standards_number 0
_exptl_absorpt_coefficient_mu 0.338
_exptl_absorpt_correction_T_max 0.987
_exptl_absorpt_correction_T_min 0.940
_exptl_absorpt_correction_type multi-scan
_exptl_absorpt_process_details '(SADABS; Bruker, 1997)'
_exptl_crystal_colour colourless
_exptl_crystal_density_diffrn 1.379
_exptl_crystal_density_method 'not measured'
_exptl_crystal_description prism
_exptl_crystal_F_000 904
_exptl_crystal_size_max 0.16
_exptl_crystal_size_mid 0.12
_exptl_crystal_size_min 0.04
_refine_diff_density_max 0.319
_refine_diff_density_min -0.373
_refine_ls_extinction_method none
_refine_ls_goodness_of_fit_ref 1.018
_refine_ls_hydrogen_treatment mixed
_refine_ls_matrix_type full
_refine_ls_number_parameters 269
_refine_ls_number_reflns 4309
_refine_ls_number_restraints 0
_refine_ls_restrained_S_all 1.018
_refine_ls_R_factor_all 0.0651
_refine_ls_R_factor_gt 0.0421
_refine_ls_shift/su_max 0.001
_refine_ls_shift/su_mean 0.000
_refine_ls_structure_factor_coef Fsqd
_refine_ls_weighting_details 'calc w = 1/[\s^2^(Fo^2^)+(0.0523P)^2^+0.879P] where P = (Fo^2^+2Fc^2^)/3'
_refine_ls_weighting_scheme calc
_refine_ls_wR_factor_gt 0.1020
_refine_ls_wR_factor_ref 0.1182
_reflns_number_gt 3090
_reflns_number_total 4309
_reflns_threshold_expression I>2\s(I)
_cod_data_source_file bv6032.cif
_cod_data_source_block I
_cod_depositor_comments
;
The following automatic conversions were performed:
'_symmetry_cell_setting' value 'Monoclinic' changed to 'monoclinic'
according to '/home/saulius/struct/CIF-dictionaries/cif_core.dic'
dictionary named 'cif_core.dic' version 2.4.1 from 2010-06-29.

Automatic conversion script
Id: cif_fix_enum 1527 2010-12-29 10:47:43Z saulius 

The following automatic conversions were performed:

'_symmetry_cell_setting' value 'Monoclinic' changed to 'monoclinic'
according to /home/saulius/struct/CIF-dictionaries/cif_core.dic
dictionary named 'cif_core.dic' version 2.4.1 from 2010-06-29.

Automatic conversion script
Id: cif_fix_values 1715 2011-07-08 13:25:40Z adriana 
;
_cod_original_sg_symbol_H-M 'P 21 /c'
_cod_database_code 2207166
_cod_database_fobs_code 2207166

loop_
_symmetry_equiv_pos_as_xyz
'x, y, z'
'-x, y+1/2, -z+1/2'
'-x, -y, -z'
'x, -y-1/2, z-1/2'

loop_
_atom_site_label
_atom_site_fract_x
_atom_site_fract_y
_atom_site_fract_z
_atom_site_U_iso_or_equiv
_atom_site_adp_type
_atom_site_calc_flag
_atom_site_refinement_flags
_atom_site_occupancy
_atom_site_type_symbol
Cl1 1.38842(8) 0.37991(5) 0.05146(4) 0.0712(2) Uani d . 1 Cl
Cl2 0.74307(8) 0.35734(6) -0.07856(3) 0.0739(2) Uani d . 1 Cl
O1 0.74132(17) 0.32583(9) 0.26500(7) 0.0449(3) Uani d . 1 O
O2 0.68292(18) 0.41480(13) 0.47994(9) 0.0618(4) Uani d . 1 O
O3 1.05890(19) 0.48821(13) 0.32940(10) 0.0701(5) Uani d . 1 O
N1 0.7506(2) 0.35608(11) 0.19011(9) 0.0428(4) Uani d . 1 N
N2 0.8384(2) 0.40239(13) 0.46230(10) 0.0480(4) Uani d . 1 N
N3 1.1187(2) 0.37263(16) 0.41428(13) 0.0615(6) Uani d . 1 N
H3 1.081(3) 0.3432(18) 0.4456(16) 0.065(8) Uiso d . 1 H
C1 1.0169(3) 0.2789(2) 0.21909(14) 0.0758(8) Uani d . 1 C
H1A 0.9933 0.2757 0.2703 0.114 Uiso calc R 1 H
H1B 1.1201 0.3092 0.2197 0.114 Uiso calc R 1 H
H1C 1.0219 0.2175 0.1991 0.114 Uiso calc R 1 H
C2 0.8864(2) 0.33153(13) 0.17012(11) 0.0414(4) Uani d . 1 C
C3 0.9040(3) 0.36044(14) 0.09338(11) 0.0443(5) Uani d . 1 C
H3A 0.8182 0.3932 0.0649 0.053 Uiso calc R 1 H
C4 1.0342(3) 0.34331(14) 0.06122(11) 0.0445(5) Uani d . 1 C
H4 1.1164 0.3088 0.0906 0.053 Uiso calc R 1 H
C5 1.0662(2) 0.37150(13) -0.01457(11) 0.0415(4) Uani d . 1 C
C6 1.2274(3) 0.38861(15) -0.02563(12) 0.0477(5) Uani d . 1 C
C7 1.2670(3) 0.41332(16) -0.09542(14) 0.0575(6) Uani d . 1 C
H7 1.3756 0.4239 -0.1001 0.069 Uiso calc R 1 H
C8 1.1458(3) 0.42216(16) -0.15774(13) 0.0582(6) Uani d . 1 C
H8 1.1719 0.4386 -0.2050 0.070 Uiso calc R 1 H
C9 0.9859(3) 0.40677(16) -0.15056(12) 0.0554(6) Uani d . 1 C
H9 0.9032 0.4137 -0.1927 0.067 Uiso calc R 1 H
C10 0.9480(3) 0.38103(14) -0.08070(12) 0.0472(5) Uani d . 1 C
C11 0.5970(2) 0.36369(13) 0.28717(12) 0.0426(5) Uani d . 1 C
H11A 0.5781 0.3334 0.3338 0.051 Uiso calc R 1 H
H11B 0.5042 0.3504 0.2475 0.051 Uiso calc R 1 H
C12 0.6064(2) 0.46627(13) 0.30049(10) 0.0355(4) Uani d . 1 C
C13 0.7296(2) 0.50431(13) 0.35461(10) 0.0354(4) Uani d . 1 C
C14 0.7353(3) 0.59863(14) 0.36618(11) 0.0444(5) Uani d . 1 C
H14 0.8190 0.6242 0.4016 0.053 Uiso calc R 1 H
C15 0.6179(3) 0.65526(14) 0.32558(12) 0.0486(5) Uani d . 1 C
H15 0.6219 0.7187 0.3342 0.058 Uiso calc R 1 H
C16 0.4953(3) 0.61839(15) 0.27271(12) 0.0492(5) Uani d . 1 C
H16 0.4155 0.6566 0.2457 0.059 Uiso calc R 1 H
C17 0.4905(2) 0.52443(14) 0.25967(11) 0.0436(5) Uani d . 1 C
H17 0.4084 0.4997 0.2229 0.052 Uiso calc R 1 H
C18 0.8554(2) 0.44515(13) 0.40118(10) 0.0387(4) Uani d . 1 C
C19 0.6732(3) 0.3681(2) 0.55059(14) 0.0767(8) Uani d . 1 C
H19A 0.6746 0.3025 0.5426 0.115 Uiso calc R 1 H
H19B 0.5735 0.3851 0.5678 0.115 Uiso calc R 1 H
H19C 0.7650 0.3854 0.5886 0.115 Uiso calc R 1 H
C20 1.0211(2) 0.43733(16) 0.37813(12) 0.0474(5) Uani d . 1 C
C21 1.2856(3) 0.3594(2) 0.40305(19) 0.0868(9) Uani d . 1 C
H21A 1.2864 0.3331 0.3533 0.130 Uiso calc R 1 H
H21B 1.3404 0.3184 0.4417 0.130 Uiso calc R 1 H
H21C 1.3410 0.4179 0.4066 0.130 Uiso calc R 1 H

loop_
_atom_site_aniso_label
_atom_site_aniso_U_11
_atom_site_aniso_U_22
_atom_site_aniso_U_33
_atom_site_aniso_U_12
_atom_site_aniso_U_13
_atom_site_aniso_U_23
Cl1 0.0533(4) 0.0961(5) 0.0634(4) -0.0003(3) 0.0072(3) 0.0153(3)
Cl2 0.0539(4) 0.1191(6) 0.0468(3) 0.0006(3) 0.0036(3) 0.0024(3)
O1 0.0541(8) 0.0460(8) 0.0384(7) 0.0059(6) 0.0188(6) 0.0030(6)
O2 0.0448(8) 0.0964(13) 0.0481(9) 0.0046(8) 0.0188(7) 0.0238(8)
O3 0.0485(9) 0.0954(13) 0.0708(11) 0.0000(9) 0.0229(8) 0.0328(10)
N1 0.0488(10) 0.0471(9) 0.0335(8) 0.0038(8) 0.0104(7) -0.0008(7)
N2 0.0378(9) 0.0647(11) 0.0421(9) -0.0025(8) 0.0087(7) 0.0119(8)
N3 0.0398(10) 0.0847(15) 0.0620(13) 0.0105(10) 0.0143(9) 0.0220(12)
C1 0.0791(17) 0.104(2) 0.0498(13) 0.0467(16) 0.0271(13) 0.0247(14)
C2 0.0492(11) 0.0394(10) 0.0368(10) 0.0061(9) 0.0105(9) -0.0010(8)
C3 0.0513(12) 0.0454(11) 0.0369(10) 0.0107(9) 0.0095(9) 0.0013(9)
C4 0.0522(12) 0.0445(11) 0.0377(10) 0.0071(9) 0.0100(9) 0.0038(9)
C5 0.0514(12) 0.0387(10) 0.0363(10) 0.0063(9) 0.0131(9) 0.0005(8)
C6 0.0541(13) 0.0464(12) 0.0443(11) 0.0042(10) 0.0129(10) 0.0030(9)
C7 0.0649(15) 0.0571(14) 0.0557(14) -0.0025(11) 0.0258(12) 0.0048(11)
C8 0.0867(18) 0.0534(13) 0.0402(12) -0.0017(12) 0.0270(12) 0.0036(10)
C9 0.0757(16) 0.0555(13) 0.0355(11) 0.0079(12) 0.0106(11) 0.0010(10)
C10 0.0550(13) 0.0483(12) 0.0397(11) 0.0063(10) 0.0116(9) -0.0021(9)
C11 0.0411(11) 0.0457(11) 0.0435(11) -0.0044(9) 0.0146(9) -0.0037(9)
C12 0.0329(9) 0.0436(10) 0.0324(9) -0.0027(8) 0.0122(7) -0.0002(8)
C13 0.0333(9) 0.0445(11) 0.0305(9) -0.0028(8) 0.0111(7) 0.0034(8)
C14 0.0481(11) 0.0481(12) 0.0371(10) -0.0093(9) 0.0075(9) -0.0011(9)
C15 0.0597(13) 0.0390(11) 0.0494(12) -0.0014(10) 0.0161(10) 0.0008(9)
C16 0.0489(12) 0.0532(13) 0.0455(12) 0.0087(10) 0.0077(10) 0.0087(10)
C17 0.0379(10) 0.0546(12) 0.0374(10) -0.0019(9) 0.0040(8) -0.0011(9)
C18 0.0361(10) 0.0465(11) 0.0337(9) -0.0043(8) 0.0065(8) 0.0039(8)
C19 0.0707(17) 0.114(2) 0.0498(14) -0.0126(15) 0.0235(13) 0.0267(15)
C20 0.0358(10) 0.0653(14) 0.0412(11) -0.0027(10) 0.0066(9) 0.0081(10)
C21 0.0443(14) 0.124(3) 0.094(2) 0.0202(15) 0.0161(14) 0.0232(19)

loop_
_atom_type_symbol
_atom_type_description
_atom_type_scat_dispersion_real
_atom_type_scat_dispersion_imag
_atom_type_scat_source
C C 0.0033 0.0016 'International Tables Vol C Tables 4.2.6.8 and 6.1.1.4'
H H 0.0000 0.0000 'International Tables Vol C Tables 4.2.6.8 and 6.1.1.4'
N N 0.0061 0.0033 'International Tables Vol C Tables 4.2.6.8 and 6.1.1.4'
O O 0.0106 0.0060 'International Tables Vol C Tables 4.2.6.8 and 6.1.1.4'
Cl Cl 0.1484 0.1585 'International Tables Vol C Tables 4.2.6.8 and 6.1.1.4'

loop_
_geom_angle_atom_site_label_1
_geom_angle_atom_site_label_2
_geom_angle_atom_site_label_3
_geom_angle
N1 O1 C11 108.64(14)
N2 O2 C19 108.99(17)
C2 N1 O1 111.20(15)
C18 N2 O2 111.56(16)
C20 N3 C21 123.1(2)
C20 N3 H3 115.5(19)
C21 N3 H3 121.2(19)
C2 C1 H1A 109.5
C2 C1 H1B 109.5
H1A C1 H1B 109.5
C2 C1 H1C 109.5
H1A C1 H1C 109.5
H1B C1 H1C 109.5
N1 C2 C3 114.10(17)
N1 C2 C1 124.66(18)
C3 C2 C1 121.24(18)
C4 C3 C2 124.42(19)
C4 C3 H3A 117.8
C2 C3 H3A 117.8
C3 C4 C5 128.73(19)
C3 C4 H4 115.6
C5 C4 H4 115.6
C10 C5 C6 114.45(18)
C10 C5 C4 125.62(19)
C6 C5 C4 119.90(18)
C7 C6 C5 123.1(2)
C7 C6 Cl1 116.99(18)
C5 C6 Cl1 119.88(16)
C8 C7 C6 119.6(2)
C8 C7 H7 120.2
C6 C7 H7 120.2
C7 C8 C9 120.0(2)
C7 C8 H8 120.0
C9 C8 H8 120.0
C8 C9 C10 119.8(2)
C8 C9 H9 120.1
C10 C9 H9 120.1
C9 C10 C5 123.0(2)
C9 C10 Cl2 116.33(18)
C5 C10 Cl2 120.69(16)
O1 C11 C12 113.47(15)
O1 C11 H11A 108.9
C12 C11 H11A 108.9
O1 C11 H11B 108.9
C12 C11 H11B 108.9
H11A C11 H11B 107.7
C17 C12 C13 118.88(18)
C17 C12 C11 120.35(17)
C13 C12 C11 120.76(17)
C14 C13 C12 119.79(18)
C14 C13 C18 118.93(17)
C12 C13 C18 121.28(17)
C15 C14 C13 120.46(19)
C15 C14 H14 119.8
C13 C14 H14 119.8
C16 C15 C14 120.2(2)
C16 C15 H15 119.9
C14 C15 H15 119.9
C15 C16 C17 119.7(2)
C15 C16 H16 120.1
C17 C16 H16 120.1
C16 C17 C12 120.94(19)
C16 C17 H17 119.5
C12 C17 H17 119.5
N2 C18 C13 125.67(17)
N2 C18 C20 115.51(17)
C13 C18 C20 118.75(16)
O2 C19 H19A 109.5
O2 C19 H19B 109.5
H19A C19 H19B 109.5
O2 C19 H19C 109.5
H19A C19 H19C 109.5
H19B C19 H19C 109.5
O3 C20 N3 124.1(2)
O3 C20 C18 120.29(19)
N3 C20 C18 115.64(18)
N3 C21 H21A 109.5
N3 C21 H21B 109.5
H21A C21 H21B 109.5
N3 C21 H21C 109.5
H21A C21 H21C 109.5
H21B C21 H21C 109.5

loop_
_geom_bond_atom_site_label_1
_geom_bond_atom_site_label_2
_geom_bond_distance
Cl1 C6 1.745(2)
Cl2 C10 1.739(2)
O1 N1 1.410(2)
O1 C11 1.429(2)
O2 N2 1.388(2)
O2 C19 1.436(3)
O3 C20 1.215(3)
N1 C2 1.286(2)
N2 C18 1.275(2)
N3 C20 1.329(3)
N3 C21 1.443(3)
N3 H3 0.80(3)
C1 C2 1.478(3)
C1 H1A 0.9600
C1 H1B 0.9600
C1 H1C 0.9600
C2 C3 1.452(3)
C3 C4 1.325(3)
C3 H3A 0.9300
C4 C5 1.468(3)
C4 H4 0.9300
C5 C10 1.401(3)
C5 C6 1.404(3)
C6 C7 1.378(3)
C7 C8 1.368(3)
C7 H7 0.9300
C8 C9 1.370(3)
C8 H8 0.9300
C9 C10 1.377(3)
C9 H9 0.9300
C11 C12 1.503(3)
C11 H11A 0.9700
C11 H11B 0.9700
C12 C17 1.385(3)
C12 C13 1.391(3)
C13 C14 1.380(3)
C13 C18 1.487(3)
C14 C15 1.378(3)
C14 H14 0.9300
C15 C16 1.368(3)
C15 H15 0.9300
C16 C17 1.378(3)
C16 H16 0.9300
C17 H17 0.9300
C18 C20 1.501(3)
C19 H19A 0.9600
C19 H19B 0.9600
C19 H19C 0.9600
C21 H21A 0.9600
C21 H21B 0.9600
C21 H21C 0.9600

loop_
_geom_torsion_atom_site_label_1
_geom_torsion_atom_site_label_2
_geom_torsion_atom_site_label_3
_geom_torsion_atom_site_label_4
_geom_torsion
C11 O1 N1 C2 173.60(16)
C19 O2 N2 C18 -177.9(2)
O1 N1 C2 C3 179.94(15)
O1 N1 C2 C1 -0.3(3)
N1 C2 C3 C4 179.5(2)
C1 C2 C3 C4 -0.3(3)
C2 C3 C4 C5 -178.1(2)
C3 C4 C5 C10 -33.4(3)
C3 C4 C5 C6 148.6(2)
C10 C5 C6 C7 0.4(3)
C4 C5 C6 C7 178.6(2)
C10 C5 C6 Cl1 179.78(15)
C4 C5 C6 Cl1 -2.1(3)
C5 C6 C7 C8 0.1(3)
Cl1 C6 C7 C8 -179.33(18)
C6 C7 C8 C9 0.2(4)
C7 C8 C9 C10 -1.0(3)
C8 C9 C10 C5 1.5(3)
C8 C9 C10 Cl2 -176.81(18)
C6 C5 C10 C9 -1.2(3)
C4 C5 C10 C9 -179.2(2)
C6 C5 C10 Cl2 177.06(15)
C4 C5 C10 Cl2 -1.0(3)
N1 O1 C11 C12 -70.10(19)
O1 C11 C12 C17 122.63(19)
O1 C11 C12 C13 -58.3(2)
C17 C12 C13 C14 -0.6(3)
C11 C12 C13 C14 -179.67(17)
C17 C12 C13 C18 178.84(17)
C11 C12 C13 C18 -0.2(3)
C12 C13 C14 C15 1.3(3)
C18 C13 C14 C15 -178.12(18)
C13 C14 C15 C16 -0.7(3)
C14 C15 C16 C17 -0.6(3)
C15 C16 C17 C12 1.3(3)
C13 C12 C17 C16 -0.7(3)
C11 C12 C17 C16 178.33(18)
O2 N2 C18 C13 2.1(3)
O2 N2 C18 C20 178.88(17)
C14 C13 C18 N2 96.3(2)
C12 C13 C18 N2 -83.2(3)
C14 C13 C18 C20 -80.4(2)
C12 C13 C18 C20 100.2(2)
C21 N3 C20 O3 4.1(4)
C21 N3 C20 C18 -175.8(2)
N2 C18 C20 O3 -166.7(2)
C13 C18 C20 O3 10.3(3)
N2 C18 C20 N3 13.2(3)
C13 C18 C20 N3 -169.74(19)

loop_
_cod_related_entry_id
_cod_related_entry_database
_cod_related_entry_code
1 ChemSpider 13546976
